data_4306842
loop_
_publ_author_name
'Masato Kujime'
'Takuya Kurahashi'
'Masaaki Tomura'
'Hiroshi Fujii'

_publ_section_title
;
63Cu NMR Spectroscopy of Copper(I) Complexes with Various Tridentate
Ligands: CO as a Useful 63Cu NMR Probe for Sharpening 63Cu NMR Signals and
Analyzing the Electronic Donor Effect of a Ligand
;
_journal_name_full 'Inorganic Chemistry'
_journal_page_first 541
_journal_page_last 551
_journal_paper_doi 10.1021/ic060745r
_journal_volume 46
_journal_year 2007
_chemical_formula_sum 'C28 H33 Cl Cu N3 O5'
_chemical_formula_weight 590.58
_space_group_IT_number 61
_symmetry_cell_setting orthorhombic
_symmetry_Int_Tables_number 61
_symmetry_space_group_name_Hall '-P 2ac 2ab'
_symmetry_space_group_name_H-M 'P b c a'
_cell_angle_alpha 90
_cell_angle_beta 90
_cell_angle_gamma 90
_cell_formula_units_Z 8
_cell_length_a 16.205(3)
_cell_length_b 17.827(3)
_cell_length_c 18.731(3)
_cell_measurement_reflns_used 10774
_cell_measurement_temperature 173.2
_cell_measurement_theta_max 27.5
_cell_measurement_theta_min 3.2
_cell_volume 5411.1(16)
_computing_cell_refinement CRYSTALCLEAR
_computing_data_collection CRYSTALCLEAR
_computing_data_reduction 'teXsan Ver. 1.11'
_computing_publication_material 'teXsan Ver. 1.11'
_computing_structure_refinement 'teXsan Ver. 1.10'
_computing_structure_solution SIR92
_diffrn_detector_area_resol_mean 14.62
_diffrn_measured_fraction_theta_full 0.9981
_diffrn_measured_fraction_theta_max 0.9981
_diffrn_measurement_device_type 'Rigaku/MSC Mercury CCD'
_diffrn_measurement_method \w
_diffrn_radiation_type 'Mo K\a'
_diffrn_radiation_wavelength 0.7107
_diffrn_reflns_av_R_equivalents 0.107
_diffrn_reflns_limit_h_max 21
_diffrn_reflns_limit_h_min -19
_diffrn_reflns_limit_k_max 22
_diffrn_reflns_limit_k_min -23
_diffrn_reflns_limit_l_max 24
_diffrn_reflns_limit_l_min -23
_diffrn_reflns_number 55241
_diffrn_reflns_theta_full 27.48
_diffrn_reflns_theta_max 27.48
_exptl_absorpt_coefficient_mu 0.949
_exptl_absorpt_correction_T_max 0.827
_exptl_absorpt_correction_T_min 0.827
_exptl_absorpt_correction_type multi-scan
_exptl_absorpt_process_details '(Jacobson, 1998)'
_exptl_crystal_colour Colorless
_exptl_crystal_density_diffrn 1.450
_exptl_crystal_density_method 'not measured'
_exptl_crystal_description Prism
_exptl_crystal_size_max 0.200
_exptl_crystal_size_mid 0.200
_exptl_crystal_size_min 0.200
_refine_diff_density_max 2.09
_refine_diff_density_min -1.38
_refine_ls_extinction_method none
_refine_ls_goodness_of_fit_ref 1.005
_refine_ls_hydrogen_treatment noref
_refine_ls_number_parameters 343
_refine_ls_number_reflns 6191
_refine_ls_R_factor_gt 0.0889
_refine_ls_shift/su_max 0.0002
_refine_ls_structure_factor_coef Fsqd
_refine_ls_weighting_details 'w = 1/[\s^2^(Fo^2^) + (0.05000(Max(Fo^2^,0) + 2Fc^2^)/3)^2^]'
_refine_ls_weighting_scheme calc
_refine_ls_wR_factor_ref 0.1687
_reflns_number_gt 3148
_reflns_number_total 6191
_reflns_threshold_expression F^2^>2.0\s(F^2^)
_cod_data_source_file ic060745rsi20060502_034149.cif
_cod_data_source_block '_Bn-TACN'
_cod_original_cell_volume 5411(1)
_cod_original_formula_sum 'C28 H33 Cl Cu N3 O5 '
_cod_database_code 4306842

loop_
_symmetry_equiv_pos_as_xyz
x,y,z
1/2+x,1/2-y,-z
-x,1/2+y,1/2-z
1/2-x,-y,1/2+z
-x,-y,-z
1/2-x,1/2+y,z
x,1/2-y,1/2+z
1/2+x,y,1/2-z

loop_
_atom_site_label
_atom_site_type_symbol
_atom_site_fract_x
_atom_site_fract_y
_atom_site_fract_z
_atom_site_U_iso_or_equiv
_atom_site_adp_type
_atom_site_occupancy
_atom_site_calc_flag
_atom_site_refinement_flags
_atom_site_disorder_assembly
_atom_site_disorder_group
Cu(1) Cu 0.84441(4) 0.12766(4) 0.13665(4) 0.0191(2) Uani 1.00 d . . .
Cl(1) Cl 0.9766(1) 0.21793(10) -0.07630(8) 0.0347(4) Uani 1.00 d . . .
O(1) O 0.7471(3) 0.2431(3) 0.0674(3) 0.058(2) Uani 1.00 d . . .
O(2) O 0.9160(4) 0.2020(5) -0.0259(3) 0.109(3) Uani 1.00 d . . .
O(3) O 1.0493(4) 0.1793(4) -0.0628(3) 0.074(2) Uani 1.00 d . . .
O(4) O 0.9937(6) 0.2957(4) -0.0713(5) 0.133(4) Uani 1.00 d . . .
O(5) O 0.9478(3) 0.2067(4) -0.1459(3) 0.084(2) Uani 1.00 d . . .
N(1) N 0.8908(3) 0.0229(3) 0.1075(2) 0.022(1) Uani 1.00 d . . .
N(2) N 0.9662(3) 0.1546(3) 0.1677(2) 0.020(1) Uani 1.00 d . . .
N(3) N 0.8297(3) 0.0810(2) 0.2383(2) 0.017(1) Uani 1.00 d . . .
C(1) C 0.7844(4) 0.1971(3) 0.0934(3) 0.028(2) Uani 1.00 d . . .
C(2) C 0.9813(3) 0.0256(3) 0.1220(3) 0.021(2) Uani 1.00 d . . .
C(3) C 1.0144(4) 0.1048(3) 0.1204(3) 0.026(2) Uani 1.00 d . . .
C(4) C 0.9733(4) 0.1331(3) 0.2450(3) 0.023(1) Uani 1.00 d . . .
C(5) C 0.8888(3) 0.1276(3) 0.2799(3) 0.022(1) Uani 1.00 d . . .
C(6) C 0.8557(3) 0.0013(3) 0.2352(3) 0.019(1) Uani 1.00 d . . .
C(7) C 0.8506(4) -0.0290(3) 0.1587(3) 0.018(1) Uani 1.00 d . . .
C(8) C 0.8791(4) -0.0011(3) 0.0313(3) 0.024(2) Uani 1.00 d . . .
C(9) C 0.7915(4) -0.0074(3) 0.0065(3) 0.028(2) Uani 1.00 d . . .
C(10) C 0.7511(5) 0.0527(4) -0.0251(3) 0.038(2) Uani 1.00 d . . .
C(11) C 0.6712(5) 0.0466(4) -0.0510(4) 0.044(2) Uani 1.00 d . . .
C(12) C 0.6324(4) -0.0228(5) -0.0454(4) 0.044(2) Uani 1.00 d . . .
C(13) C 0.6717(5) -0.0836(4) -0.0163(4) 0.045(2) Uani 1.00 d . . .
C(14) C 0.7516(4) -0.0762(4) 0.0097(3) 0.034(2) Uani 1.00 d . . .
C(15) C 0.9875(4) 0.2356(3) 0.1554(3) 0.026(2) Uani 1.00 d . . .
C(16) C 1.0778(4) 0.2557(3) 0.1659(3) 0.023(2) Uani 1.00 d . . .
C(17) C 1.1063(4) 0.2835(3) 0.2315(3) 0.027(2) Uani 1.00 d . . .
C(18) C 1.1885(4) 0.3007(3) 0.2400(4) 0.034(2) Uani 1.00 d . . .
C(19) C 1.2440(4) 0.2926(3) 0.1832(4) 0.032(2) Uani 1.00 d . . .
C(20) C 1.2163(4) 0.2656(3) 0.1195(3) 0.033(2) Uani 1.00 d . . .
C(21) C 1.1338(4) 0.2477(4) 0.1104(3) 0.031(2) Uani 1.00 d . . .
C(22) C 0.7461(4) 0.0875(3) 0.2732(3) 0.025(2) Uani 1.00 d . . .
C(23) C 0.6809(3) 0.0416(3) 0.2358(3) 0.024(2) Uani 1.00 d . . .
C(24) C 0.6480(4) 0.0645(4) 0.1711(3) 0.030(2) Uani 1.00 d . . .
C(25) C 0.5913(4) 0.0204(4) 0.1348(4) 0.038(2) Uani 1.00 d . . .
C(26) C 0.5646(4) -0.0459(4) 0.1645(4) 0.042(2) Uani 1.00 d . . .
C(27) C 0.5951(4) -0.0686(4) 0.2299(4) 0.037(2) Uani 1.00 d . . .
C(28) C 0.6528(4) -0.0251(3) 0.2656(3) 0.027(2) Uani 1.00 d . . .
H(1) H 0.9921 0.0031 0.1665 0.0216 Uiso 1.00 calc . . .
H(2) H 1.0089 -0.0039 0.0852 0.0216 Uiso 1.00 calc . . .
H(3) H 1.0122 0.1236 0.0725 0.0318 Uiso 1.00 calc . . .
H(4) H 1.0708 0.1044 0.1353 0.0318 Uiso 1.00 calc . . .
H(5) H 1.0014 0.0857 0.2487 0.0265 Uiso 1.00 calc . . .
H(6) H 1.0070 0.1698 0.2694 0.0265 Uiso 1.00 calc . . .
H(7) H 0.8659 0.1775 0.2843 0.0253 Uiso 1.00 calc . . .
H(8) H 0.8937 0.1073 0.3269 0.0253 Uiso 1.00 calc . . .
H(9) H 0.9123 -0.0027 0.2514 0.0237 Uiso 1.00 calc . . .
H(10) H 0.8223 -0.0281 0.2660 0.0237 Uiso 1.00 calc . . .
H(11) H 0.7940 -0.0351 0.1461 0.0186 Uiso 1.00 calc . . .
H(12) H 0.8772 -0.0769 0.1559 0.0186 Uiso 1.00 calc . . .
H(13) H 0.9085 0.0341 0.0006 0.0280 Uiso 1.00 calc . . .
H(14) H 0.9070 -0.0491 0.0249 0.0280 Uiso 1.00 calc . . .
H(15) H 0.7804 0.0994 -0.0276 0.0414 Uiso 1.00 calc . . .
H(16) H 0.6431 0.0909 -0.0713 0.0543 Uiso 1.00 calc . . .
H(17) H 0.5753 -0.0286 -0.0608 0.0549 Uiso 1.00 calc . . .
H(18) H 0.6446 -0.1312 -0.0146 0.0512 Uiso 1.00 calc . . .
H(19) H 0.7784 -0.1202 0.0311 0.0354 Uiso 1.00 calc . . .
H(20) H 0.9711 0.2495 0.1073 0.0307 Uiso 1.00 calc . . .
H(21) H 0.9540 0.2665 0.1871 0.0307 Uiso 1.00 calc . . .
H(22) H 1.0671 0.2920 0.2699 0.0280 Uiso 1.00 calc . . .
H(23) H 1.2076 0.3177 0.2864 0.0446 Uiso 1.00 calc . . .
H(24) H 1.3020 0.3072 0.1901 0.0361 Uiso 1.00 calc . . .
H(25) H 1.2553 0.2589 0.0809 0.0400 Uiso 1.00 calc . . .
H(26) H 1.1152 0.2288 0.0646 0.0362 Uiso 1.00 calc . . .
H(27) H 0.7498 0.0704 0.3216 0.0290 Uiso 1.00 calc . . .
H(28) H 0.7293 0.1387 0.2734 0.0290 Uiso 1.00 calc . . .
H(29) H 0.6645 0.1125 0.1513 0.0370 Uiso 1.00 calc . . .
H(30) H 0.5713 0.0342 0.0877 0.0459 Uiso 1.00 calc . . .
H(31) H 0.5230 -0.0756 0.1409 0.0493 Uiso 1.00 calc . . .
H(32) H 0.5757 -0.1163 0.2511 0.0464 Uiso 1.00 calc . . .
H(33) H 0.6755 -0.0413 0.3107 0.0346 Uiso 1.00 calc . . .

loop_
_atom_site_aniso_label
_atom_site_aniso_U_11
_atom_site_aniso_U_22
_atom_site_aniso_U_33
_atom_site_aniso_U_12
_atom_site_aniso_U_13
_atom_site_aniso_U_23
Cu(1) 0.0182(3) 0.0188(3) 0.0203(3) 0.0023(3) -0.0008(3) 0.0009(3)
Cl(1) 0.0344(9) 0.0408(9) 0.0288(8) 0.0126(8) 0.0020(7) 0.0063(7)
O(1) 0.068(4) 0.046(3) 0.058(3) 0.030(3) -0.002(3) 0.016(3)
O(2) 0.065(4) 0.199(9) 0.062(4) -0.009(5) 0.020(3) 0.053(5)
O(3) 0.064(4) 0.084(5) 0.073(4) 0.048(4) -0.013(3) -0.004(3)
O(4) 0.180(9) 0.041(4) 0.178(9) 0.012(5) -0.013(7) -0.004(5)
O(5) 0.046(3) 0.167(7) 0.038(3) -0.001(4) -0.011(3) -0.002(4)
N(1) 0.022(3) 0.023(3) 0.020(2) 0.004(2) -0.002(2) 0.002(2)
N(2) 0.015(2) 0.021(2) 0.023(2) -0.003(2) 0.002(2) 0.002(2)
N(3) 0.016(3) 0.019(2) 0.018(2) -0.003(2) 0.001(2) -0.006(2)
C(1) 0.034(4) 0.025(3) 0.026(3) 0.002(3) -0.002(3) 0.005(3)
C(2) 0.018(3) 0.023(3) 0.023(3) 0.008(3) 0.010(2) 0.002(2)
C(3) 0.021(3) 0.033(3) 0.025(3) -0.001(3) 0.004(2) -0.001(3)
C(4) 0.023(3) 0.029(3) 0.018(3) 0.004(3) -0.003(2) 0.001(3)
C(5) 0.022(3) 0.028(3) 0.015(3) 0.005(3) 0.001(2) -0.002(3)
C(6) 0.012(3) 0.023(3) 0.022(3) 0.006(3) 0.006(2) 0.004(2)
C(7) 0.022(3) 0.013(2) 0.019(3) 0.002(3) 0.003(2) -0.002(2)
C(8) 0.033(4) 0.019(3) 0.020(3) 0.011(3) 0.005(3) -0.003(2)
C(9) 0.037(4) 0.032(3) 0.014(3) -0.006(3) 0.004(3) -0.004(3)
C(10) 0.053(5) 0.033(4) 0.028(4) -0.003(4) -0.010(3) -0.002(3)
C(11) 0.053(5) 0.044(4) 0.036(4) 0.004(4) -0.013(4) -0.011(3)
C(12) 0.039(4) 0.062(5) 0.031(4) -0.002(4) -0.013(3) -0.009(4)
C(13) 0.048(5) 0.052(5) 0.035(4) -0.018(4) 0.008(3) -0.012(4)
C(14) 0.046(4) 0.030(4) 0.026(3) -0.005(3) -0.003(3) -0.004(3)
C(15) 0.026(3) 0.017(3) 0.034(4) -0.003(3) 0.004(3) 0.000(2)
C(16) 0.021(3) 0.019(3) 0.030(3) 0.001(3) -0.003(3) 0.004(3)
C(17) 0.025(4) 0.022(3) 0.035(4) -0.004(3) -0.001(3) -0.012(3)
C(18) 0.038(4) 0.020(3) 0.045(4) -0.002(3) -0.009(3) -0.006(3)
C(19) 0.024(3) 0.016(3) 0.056(4) 0.002(3) 0.001(3) 0.007(3)
C(20) 0.033(4) 0.022(3) 0.043(4) -0.007(3) 0.012(3) 0.005(3)
C(21) 0.034(4) 0.027(3) 0.031(3) -0.009(3) 0.002(3) 0.005(3)
C(22) 0.023(3) 0.025(3) 0.026(3) 0.006(3) 0.006(3) -0.001(3)
C(23) 0.012(3) 0.031(3) 0.028(3) 0.000(3) 0.005(2) -0.013(3)
C(24) 0.023(3) 0.039(4) 0.028(3) 0.003(3) 0.005(3) 0.005(3)
C(25) 0.017(3) 0.062(5) 0.036(4) 0.001(3) -0.002(3) -0.008(4)
C(26) 0.029(4) 0.050(5) 0.049(5) -0.005(4) -0.001(3) -0.022(4)
C(27) 0.031(4) 0.027(3) 0.054(5) -0.004(3) 0.008(3) -0.011(3)
C(28) 0.020(3) 0.024(3) 0.037(4) 0.002(3) 0.005(3) -0.008(3)

loop_
_atom_type_symbol
_atom_type_description
_atom_type_scat_dispersion_real
_atom_type_scat_dispersion_imag
_atom_type_scat_source
C C 0.003 0.002
;International Tables for Crystallography
(1992, Vol. C, Tables 4.2.6.8 and 6.1.1.1)
;
H H 0.000 0.000
;International Tables for Crystallography
(1992, Vol. C, Table 6.1.1.2)
;
Cl Cl 0.148 0.159
;International Tables for Crystallography
(1992, Vol. C, Tables 4.2.6.8 and 6.1.1.1)
;
Cu Cu 0.320 1.265
;International Tables for Crystallography
(1992, Vol. C, Tables 4.2.6.8 and 6.1.1.1)
;
N N 0.006 0.003
;International Tables for Crystallography
(1992, Vol. C, Tables 4.2.6.8 and 6.1.1.1)
;
O O 0.011 0.006
;International Tables for Crystallography
(1992, Vol. C, Tables 4.2.6.8 and 6.1.1.1)
;

loop_
_geom_angle_atom_site_label_1
_geom_angle_atom_site_label_2
_geom_angle_atom_site_label_3
_geom_angle
_geom_angle_site_symmetry_1
_geom_angle_site_symmetry_2
_geom_angle_site_symmetry_3
_geom_angle_publ_flag
N(1) Cu(1) N(2) 86.5(2) . . . yes
N(1) Cu(1) N(3) 85.6(2) . . . yes
N(1) Cu(1) C(1) 134.8(2) . . . yes
N(2) Cu(1) N(3) 86.9(2) . . . yes
N(2) Cu(1) C(1) 118.6(2) . . . yes
N(3) Cu(1) C(1) 129.2(2) . . . yes
O(2) Cl(1) O(3) 112.0(4) . . . yes
O(2) Cl(1) O(4) 107.0(5) . . . yes
O(2) Cl(1) O(5) 111.6(4) . . . yes
O(3) Cl(1) O(4) 107.9(5) . . . yes
O(3) Cl(1) O(5) 112.4(4) . . . yes
O(4) Cl(1) O(5) 105.5(5) . . . yes
Cu(1) N(1) C(2) 106.2(3) . . . yes
Cu(1) N(1) C(7) 103.4(3) . . . yes
Cu(1) N(1) C(8) 117.2(3) . . . yes
C(2) N(1) C(7) 109.5(4) . . . yes
C(2) N(1) C(8) 107.8(4) . . . yes
C(7) N(1) C(8) 112.4(4) . . . yes
Cu(1) N(2) C(3) 101.0(3) . . . yes
Cu(1) N(2) C(4) 106.2(3) . . . yes
Cu(1) N(2) C(15) 113.0(4) . . . yes
C(3) N(2) C(4) 112.6(4) . . . yes
C(3) N(2) C(15) 111.3(4) . . . yes
C(4) N(2) C(15) 112.1(4) . . . yes
Cu(1) N(3) C(5) 100.4(3) . . . yes
Cu(1) N(3) C(6) 108.3(3) . . . yes
Cu(1) N(3) C(22) 117.8(3) . . . yes
C(5) N(3) C(6) 111.8(4) . . . yes
C(5) N(3) C(22) 107.9(4) . . . yes
C(6) N(3) C(22) 110.3(4) . . . yes
Cu(1) C(1) O(1) 177.7(6) . . . yes
N(1) C(2) C(3) 112.0(4) . . . yes
N(2) C(3) C(2) 111.2(4) . . . yes
N(2) C(4) C(5) 111.2(4) . . . yes
N(3) C(5) C(4) 113.0(4) . . . yes
N(3) C(6) C(7) 111.0(4) . . . yes
N(1) C(7) C(6) 111.1(4) . . . yes
N(1) C(8) C(9) 115.8(5) . . . yes
C(8) C(9) C(10) 121.4(6) . . . yes
C(8) C(9) C(14) 119.6(6) . . . yes
C(10) C(9) C(14) 118.8(6) . . . yes
C(9) C(10) C(11) 121.9(7) . . . yes
C(10) C(11) C(12) 117.7(7) . . . yes
C(11) C(12) C(13) 121.5(7) . . . yes
C(12) C(13) C(14) 119.8(7) . . . yes
C(9) C(14) C(13) 120.2(7) . . . yes
N(2) C(15) C(16) 115.4(5) . . . yes
C(15) C(16) C(17) 121.0(5) . . . yes
C(15) C(16) C(21) 120.5(5) . . . yes
C(17) C(16) C(21) 118.4(5) . . . yes
C(16) C(17) C(18) 119.9(6) . . . yes
C(17) C(18) C(19) 120.7(6) . . . yes
C(18) C(19) C(20) 119.4(6) . . . yes
C(19) C(20) C(21) 120.4(6) . . . yes
C(16) C(21) C(20) 121.1(6) . . . yes
N(3) C(22) C(23) 112.7(5) . . . yes
C(22) C(23) C(24) 121.0(6) . . . yes
C(22) C(23) C(28) 120.4(6) . . . yes
C(24) C(23) C(28) 118.6(6) . . . yes
C(23) C(24) C(25) 121.1(6) . . . yes
C(24) C(25) C(26) 119.8(6) . . . yes
C(25) C(26) C(27) 119.9(6) . . . yes
C(26) C(27) C(28) 120.4(6) . . . yes
C(23) C(28) C(27) 120.3(6) . . . yes

loop_
_geom_bond_atom_site_label_1
_geom_bond_atom_site_label_2
_geom_bond_distance
_geom_bond_site_symmetry_1
_geom_bond_site_symmetry_2
_geom_bond_publ_flag
Cu(1) N(1) 2.086(5) . . yes
Cu(1) N(2) 2.113(4) . . yes
Cu(1) N(3) 2.091(4) . . yes
Cu(1) C(1) 1.771(6) . . yes
Cl(1) O(2) 1.392(6) . . yes
Cl(1) O(3) 1.389(5) . . yes
Cl(1) O(4) 1.418(7) . . yes
Cl(1) O(5) 1.398(5) . . yes
O(1) C(1) 1.130(7) . . yes
N(1) C(2) 1.491(7) . . yes
N(1) C(7) 1.482(7) . . yes
N(1) C(8) 1.504(7) . . yes
N(2) C(3) 1.477(7) . . yes
N(2) C(4) 1.503(7) . . yes
N(2) C(15) 1.501(7) . . yes
N(3) C(5) 1.488(7) . . yes
N(3) C(6) 1.482(6) . . yes
N(3) C(22) 1.508(7) . . yes
C(2) C(3) 1.512(8) . . yes
C(4) C(5) 1.520(8) . . yes
C(6) C(7) 1.535(7) . . yes
C(8) C(9) 1.498(9) . . yes
C(9) C(10) 1.389(9) . . yes
C(9) C(14) 1.388(9) . . yes
C(10) C(11) 1.386(10) . . yes
C(11) C(12) 1.39(1) . . yes
C(12) C(13) 1.37(1) . . yes
C(13) C(14) 1.390(10) . . yes
C(15) C(16) 1.519(8) . . yes
C(16) C(17) 1.403(8) . . yes
C(16) C(21) 1.388(8) . . yes
C(17) C(18) 1.375(9) . . yes
C(18) C(19) 1.400(9) . . yes
C(19) C(20) 1.362(9) . . yes
C(20) C(21) 1.384(9) . . yes
C(22) C(23) 1.510(8) . . yes
C(23) C(24) 1.385(8) . . yes
C(23) C(28) 1.391(8) . . yes
C(24) C(25) 1.388(9) . . yes
C(25) C(26) 1.376(10) . . yes
C(26) C(27) 1.382(10) . . yes
C(27) C(28) 1.386(9) . . yes

loop_
_geom_contact_atom_site_label_1
_geom_contact_atom_site_label_2
_geom_contact_distance
_geom_contact_site_symmetry_1
_geom_contact_site_symmetry_2
_geom_contact_publ_flag
Cu(1) O(2) 3.517(6) . . ?
O(1) O(2) 3.328(8) . . ?
O(1) C(14) 3.396(8) . 6_655 ?
O(1) O(3) 3.491(8) . 2_455 ?
O(1) C(20) 3.538(8) . 2_455 ?
O(2) C(1) 3.088(8) . . ?
O(3) C(8) 3.433(8) . 5_755 ?
O(4) C(5) 3.54(1) . 7_554 ?
O(4) C(13) 3.59(1) . 6_655 ?
O(5) C(19) 3.377(8) . 2_455 ?
O(5) C(5) 3.402(9) . 7_554 ?
O(5) C(17) 3.450(8) . 7_554 ?
O(5) C(27) 3.458(10) . 4_654 ?
O(5) C(4) 3.536(9) . 7_554 ?
C(4) C(24) 3.461(8) . 8_555 ?
C(4) C(25) 3.573(9) . 8_555 ?

loop_
_geom_torsion_atom_site_label_1
_geom_torsion_atom_site_label_2
_geom_torsion_atom_site_label_3
_geom_torsion_atom_site_label_4
_geom_torsion
_geom_torsion_site_symmetry_1
_geom_torsion_site_symmetry_2
_geom_torsion_site_symmetry_3
_geom_torsion_site_symmetry_4
_geom_torsion_publ_flag
Cu(1) N(1) C(2) C(3) -24.8(5) . . . . yes
Cu(1) N(1) C(7) C(6) -46.6(5) . . . . yes
Cu(1) N(1) C(8) C(9) -60.6(6) . . . . yes
Cu(1) N(2) C(3) C(2) -48.4(5) . . . . yes
Cu(1) N(2) C(4) C(5) -20.5(5) . . . . yes
Cu(1) N(2) C(15) C(16) -171.1(4) . . . . yes
Cu(1) N(3) C(5) C(4) -49.3(5) . . . . yes
Cu(1) N(3) C(6) C(7) -22.9(5) . . . . yes
Cu(1) N(3) C(22) C(23) 67.9(6) . . . . yes
O(1) C(1) Cu(1) N(1) -160(15) . . . . yes
O(1) C(1) Cu(1) N(2) -44(15) . . . . yes
O(1) C(1) Cu(1) N(3) 67(15) . . . . yes
N(1) Cu(1) N(2) C(3) 26.9(3) . . . . yes
N(1) Cu(1) N(2) C(4) -90.8(3) . . . . yes
N(1) Cu(1) N(2) C(15) 145.9(4) . . . . yes
N(1) Cu(1) N(3) C(5) 115.3(3) . . . . yes
N(1) Cu(1) N(3) C(6) -2.0(3) . . . . yes
N(1) Cu(1) N(3) C(22) -127.9(4) . . . . yes
N(1) C(2) C(3) N(2) 52.5(6) . . . . yes
N(1) C(7) C(6) N(3) 48.5(6) . . . . yes
N(1) C(8) C(9) C(10) 91.4(7) . . . . yes
N(1) C(8) C(9) C(14) -93.9(6) . . . . yes
N(2) Cu(1) N(1) C(2) -1.7(3) . . . . yes
N(2) Cu(1) N(1) C(7) 113.6(3) . . . . yes
N(2) Cu(1) N(1) C(8) -122.2(4) . . . . yes
N(2) Cu(1) N(3) C(5) 28.6(3) . . . . yes
N(2) Cu(1) N(3) C(6) -88.8(3) . . . . yes
N(2) Cu(1) N(3) C(22) 145.3(4) . . . . yes
N(2) C(4) C(5) N(3) 49.9(7) . . . . yes
N(2) C(15) C(16) C(17) -94.4(7) . . . . yes
N(2) C(15) C(16) C(21) 86.3(7) . . . . yes
N(3) Cu(1) N(1) C(2) -88.9(3) . . . . yes
N(3) Cu(1) N(1) C(7) 26.4(3) . . . . yes
N(3) Cu(1) N(1) C(8) 150.6(4) . . . . yes
N(3) Cu(1) N(2) C(3) 112.7(3) . . . . yes
N(3) Cu(1) N(2) C(4) -5.0(3) . . . . yes
N(3) Cu(1) N(2) C(15) -128.3(4) . . . . yes
N(3) C(22) C(23) C(24) -74.6(7) . . . . yes
N(3) C(22) C(23) C(28) 105.0(6) . . . . yes
C(1) Cu(1) N(1) C(2) 126.3(4) . . . . yes
C(1) Cu(1) N(1) C(7) -118.4(4) . . . . yes
C(1) Cu(1) N(1) C(8) 5.9(6) . . . . yes
C(1) Cu(1) N(2) C(3) -113.5(4) . . . . yes
C(1) Cu(1) N(2) C(4) 128.8(4) . . . . yes
C(1) Cu(1) N(2) C(15) 5.5(5) . . . . yes
C(1) Cu(1) N(3) C(5) -96.6(4) . . . . yes
C(1) Cu(1) N(3) C(6) 146.1(4) . . . . yes
C(1) Cu(1) N(3) C(22) 20.2(5) . . . . yes
C(2) N(1) C(7) C(6) 66.3(5) . . . . yes
C(2) N(1) C(8) C(9) 179.8(5) . . . . yes
C(2) C(3) N(2) C(4) 64.5(6) . . . . yes
C(2) C(3) N(2) C(15) -168.6(5) . . . . yes
C(3) N(2) C(4) C(5) -130.2(5) . . . . yes
C(3) N(2) C(15) C(16) -58.2(6) . . . . yes
C(3) C(2) N(1) C(7) -135.9(4) . . . . yes
C(3) C(2) N(1) C(8) 101.6(5) . . . . yes
C(4) N(2) C(15) C(16) 69.0(6) . . . . yes
C(4) C(5) N(3) C(6) 65.3(6) . . . . yes
C(4) C(5) N(3) C(22) -173.2(5) . . . . yes
C(5) N(3) C(6) C(7) -132.7(5) . . . . yes
C(5) N(3) C(22) C(23) -179.4(5) . . . . yes
C(5) C(4) N(2) C(15) 103.3(6) . . . . yes
C(6) N(3) C(22) C(23) -57.0(6) . . . . yes
C(6) C(7) N(1) C(8) -174.0(4) . . . . yes
C(7) N(1) C(8) C(9) 59.0(6) . . . . yes
C(7) C(6) N(3) C(22) 107.3(5) . . . . yes
C(8) C(9) C(10) C(11) 177.2(6) . . . . yes
C(8) C(9) C(14) C(13) -176.9(6) . . . . yes
C(9) C(10) C(11) C(12) -1(1) . . . . yes
C(9) C(14) C(13) C(12) 0(1) . . . . yes
C(10) C(9) C(14) C(13) -2.0(9) . . . . yes
C(10) C(11) C(12) C(13) 0(1) . . . . yes
C(11) C(10) C(9) C(14) 2.4(10) . . . . yes
C(11) C(12) C(13) C(14) 1(1) . . . . yes
C(15) C(16) C(17) C(18) 179.4(5) . . . . yes
C(15) C(16) C(21) C(20) -179.7(6) . . . . yes
C(16) C(17) C(18) C(19) 1.7(9) . . . . yes
C(16) C(21) C(20) C(19) -1.0(10) . . . . yes
C(17) C(16) C(21) C(20) 1.0(9) . . . . yes
C(17) C(18) C(19) C(20) -1.7(9) . . . . yes
C(18) C(17) C(16) C(21) -1.3(9) . . . . yes
C(18) C(19) C(20) C(21) 1.3(9) . . . . yes
C(22) C(23) C(24) C(25) 176.5(5) . . . . yes
C(22) C(23) C(28) C(27) -177.6(5) . . . . yes
C(23) C(24) C(25) C(26) 2.6(9) . . . . yes
C(23) C(28) C(27) C(26) -0.3(9) . . . . yes
C(24) C(23) C(28) C(27) 2.1(9) . . . . yes
C(24) C(25) C(26) C(27) -0.7(10) . . . . yes
C(25) C(24) C(23) C(28) -3.2(9) . . . . yes
C(25) C(26) C(27) C(28) 0(1) . . . . yes
C(25) C(26) C(27) C(28) 0(1) . . . . yes
